data_1543232
loop_
_publ_author_name
'Joseph, J. M.'
'Viswanathan, Vijayan'
'Velmurugan, Devadasan'

_publ_section_title
;
 15-(4-Chlorophenyl)-6b-hydroxy-17-methyl-6b,7,16,17-tetrahydro-7,14a-methanonaphtho[1',8':1,2,3]pyrrolo[3',2':8,8a]azuleno[5,6-<i>b</i>]quinolin-14(15<i>H</i>)-one
 methanol hemisolvate
;
_journal_coeditor_code SU4031
_journal_issue 4
_journal_name_full IUCrData
_journal_page_first x160637
_journal_paper_doi 10.1107/S2414314616006374
_journal_volume 1
_journal_year 2016
_chemical_formula_iupac 'C34 H25 Cl N2 O2, 0.5C H4 O'
_chemical_formula_moiety 'C34 H25 Cl N2 O2, 0.5(C H4 O)'
_chemical_formula_sum 'C34.5 H26.5 Cl N2 O2.5'
_chemical_formula_weight 544.53
_chemical_name_common
'2-(4-Chlorophenyl)-15-hydroxy-4-methyl-4,18-diazaoctacyclo[14.11.1.1^6,10^.0^1,5^.0^5,15^.0^17,26^.0^19,24^.0^14,29^]nonacosa-6,8,10(29),11,13,17,19(24),20,22,25-decaen-27-one methanol hemisolvate'
_chemical_name_systematic
;15-(4-Chlorophenyl)-6b-hydroxy-17-methyl-6b,7,16,17-tetrahydro-
7,14a-methanonaphtho[1',8':1,2,3]pyrrolo[3',2':8,8a]azuleno[5,6-<i>b</i>]quinolin-14(15<i>H</i>)-one methanol hemisolvate
;
_space_group_crystal_system triclinic
_space_group_IT_number 2
_space_group_name_Hall '-P 1'
_space_group_name_H-M_alt 'P -1'
_symmetry_space_group_name_Hall '-P 1'
_symmetry_space_group_name_H-M 'P -1'
_atom_sites_solution_hydrogens mixed
_atom_sites_solution_primary direct
_atom_sites_solution_secondary difmap
_audit_creation_method SHELXL-2014/6
_cell_angle_alpha 69.3940(10)
_cell_angle_beta 72.3880(10)
_cell_angle_gamma 70.8710(10)
_cell_formula_units_Z 2
_cell_length_a 10.3848(3)
_cell_length_b 10.4306(3)
_cell_length_c 14.4513(4)
_cell_measurement_reflns_used 5568
_cell_measurement_temperature 293(2)
_cell_measurement_theta_max 26.54
_cell_measurement_theta_min 1.54
_cell_volume 1352.92(7)
_computing_cell_refinement
;
SAINT (Bruker, 2008)
;
_computing_data_collection
;
APEX2 (Bruker, 2008)
;
_computing_data_reduction
;
SAINT (Bruker, 2008)
;
_computing_molecular_graphics
;
PLATON (Spek, 2009)
;
_computing_publication_material
;
SHELXL2014 (Sheldrick, 2015) and PLATON (Spek, 2009)
;
_computing_structure_refinement
;
SHELXL2014 (Sheldrick, 2015)
;
_computing_structure_solution
;
SHELXS97 (Sheldrick, 2008)
;
_diffrn_ambient_temperature 293(2)
_diffrn_measured_fraction_theta_full 0.998
_diffrn_measured_fraction_theta_max 0.991
_diffrn_measurement_device_type 'Bruker SMART APEXII area-detector'
_diffrn_measurement_method '\w and \f scans'
_diffrn_radiation_type MoK\a
_diffrn_radiation_wavelength 0.71073
_diffrn_reflns_av_R_equivalents 0.0194
_diffrn_reflns_limit_h_max 13
_diffrn_reflns_limit_h_min -13
_diffrn_reflns_limit_k_max 12
_diffrn_reflns_limit_k_min -13
_diffrn_reflns_limit_l_max 15
_diffrn_reflns_limit_l_min -18
_diffrn_reflns_number 20173
_diffrn_reflns_theta_full 25.242
_diffrn_reflns_theta_max 26.543
_diffrn_reflns_theta_min 1.540
_exptl_absorpt_coefficient_mu 0.179
_exptl_absorpt_correction_T_max 0.978
_exptl_absorpt_correction_T_min 0.966
_exptl_absorpt_correction_type multi-scan
_exptl_absorpt_process_details
;
(<i>SADABS</i>; Bruker, 2008)
;
_exptl_crystal_colour colourless
_exptl_crystal_density_diffrn 1.337
_exptl_crystal_description block
_exptl_crystal_F_000 569
_exptl_crystal_size_max 0.22
_exptl_crystal_size_mid 0.16
_exptl_crystal_size_min 0.12
_refine_diff_density_max 0.655
_refine_diff_density_min -0.440
_refine_ls_extinction_coef 0.019(4)
_refine_ls_extinction_expression Fc^*^=kFc[1+0.001xFc^2^\l^3^/sin(2\q)]^-1/4^
_refine_ls_extinction_method
;
SHELXL2014 (Sheldrick, 2015)
;
_refine_ls_goodness_of_fit_ref 1.054
_refine_ls_hydrogen_treatment mixed
_refine_ls_matrix_type full
_refine_ls_number_parameters 386
_refine_ls_number_reflns 5563
_refine_ls_number_restraints 3
_refine_ls_restrained_S_all 1.065
_refine_ls_R_factor_all 0.0632
_refine_ls_R_factor_gt 0.0519
_refine_ls_shift/su_max 0.000
_refine_ls_shift/su_mean 0.000
_refine_ls_structure_factor_coef Fsqd
_refine_ls_weighting_details 'w=1/[\s^2^(Fo^2^)+(0.1116P)^2^+0.2946P] where P=(Fo^2^+2Fc^2^)/3'
_refine_ls_weighting_scheme calc
_refine_ls_wR_factor_gt 0.1644
_refine_ls_wR_factor_ref 0.1781
_reflns_number_gt 4425
_reflns_number_total 5563
_reflns_threshold_expression 'I > 2\s(I)'
_cod_data_source_file su4031sup1.cif
_cod_data_source_block I
_cod_original_formula_sum 'C34.50 H26.50 Cl N2 O2.50'
_cod_database_code 1543232
_shelx_space_group_comment
;
The symmetry employed for this shelxl refinement is uniquely defined
by the following loop, which should always be used as a source of
symmetry information in preference to the above space-group names.
They are only intended as comments.
;
_shelxl_version_number 2014/6

loop_
_space_group_symop_operation_xyz
'x, y, z'
'-x, -y, -z'

loop_
_atom_site_type_symbol
_atom_site_label
_atom_site_fract_x
_atom_site_fract_y
_atom_site_fract_z
_atom_site_U_iso_or_equiv
_atom_site_adp_type
_atom_site_calc_flag
_atom_site_occupancy
_atom_site_disorder_assembly
_atom_site_disorder_group
Cl Cl1 0.72400(8) -0.21816(7) 0.66553(5) 0.0903(3) Uani d 1 . .
O O1 0.58561(15) 0.35178(15) 0.13530(11) 0.0563(4) Uani d 1 . .
O O2 0.67317(16) 0.59399(18) 0.39571(11) 0.0570(4) Uani d 1 . .
H H2O 0.743(3) 0.520(3) 0.405(2) 0.092(10) Uiso d 1 . .
N N1 0.27834(16) 0.70993(17) 0.28663(12) 0.0470(4) Uani d 1 . .
N N2 0.84974(15) 0.43617(16) 0.27419(13) 0.0472(4) Uani d 1 . .
C C1 0.19626(18) 0.75391(19) 0.21738(14) 0.0463(4) Uani d 1 . .
C C2 0.0684(2) 0.8558(2) 0.23152(19) 0.0626(6) Uani d 1 . .
H H2 0.0427 0.8932 0.2860 0.075 Uiso calc 1 . .
C C3 -0.0175(2) 0.8992(3) 0.1653(2) 0.0702(6) Uani d 1 . .
H H3 -0.1023 0.9648 0.1760 0.084 Uiso calc 1 . .
C C4 0.0197(2) 0.8469(2) 0.08168(19) 0.0634(6) Uani d 1 . .
H H4 -0.0402 0.8778 0.0374 0.076 Uiso calc 1 . .
C C5 0.1428(2) 0.7514(2) 0.06473(17) 0.0549(5) Uani d 1 . .
H H5 0.1686 0.7199 0.0074 0.066 Uiso calc 1 . .
C C6 0.23238(19) 0.69925(19) 0.13379(14) 0.0447(4) Uani d 1 . .
C C7 0.35429(19) 0.58980(19) 0.12598(14) 0.0440(4) Uani d 1 . .
H H7 0.3811 0.5501 0.0725 0.053 Uiso calc 1 . .
C C8 0.43319(17) 0.54205(18) 0.19758(13) 0.0391(4) Uani d 1 . .
C C9 0.39312(17) 0.60925(18) 0.27596(13) 0.0401(4) Uani d 1 . .
C C10 0.48274(18) 0.55891(19) 0.35269(13) 0.0423(4) Uani d 1 . .
H H10 0.4294 0.5842 0.4151 0.051 Uiso calc 1 . .
C C11 0.54119(19) 0.39953(19) 0.37358(13) 0.0448(4) Uani d 1 . .
H H11A 0.4683 0.3517 0.3885 0.054 Uiso calc 1 . .
H H11B 0.5893 0.3612 0.4292 0.054 Uiso calc 1 . .
C C12 0.64345(17) 0.38709(17) 0.27249(13) 0.0393(4) Uani d 1 . .
C C13 0.55758(18) 0.41925(18) 0.19547(13) 0.0402(4) Uani d 1 . .
C C14 0.71568(17) 0.51111(17) 0.24384(13) 0.0388(4) Uani d 1 . .
C C15 0.61918(18) 0.61159(19) 0.31166(13) 0.0414(4) Uani d 1 . .
C C16 0.60670(18) 0.75928(19) 0.24087(14) 0.0434(4) Uani d 1 . .
C C17 0.5485(2) 0.8893(2) 0.25675(18) 0.0569(5) Uani d 1 . .
H H17 0.5065 0.8983 0.3216 0.068 Uiso calc 1 . .
C C18 0.5533(3) 1.0098(2) 0.1728(2) 0.0694(7) Uani d 1 . .
H H18 0.5162 1.0987 0.1837 0.083 Uiso calc 1 . .
C C19 0.6103(2) 1.0011(2) 0.0763(2) 0.0663(6) Uani d 1 . .
H H19 0.6108 1.0833 0.0230 0.080 Uiso calc 1 . .
C C20 0.66844(19) 0.8680(2) 0.05661(16) 0.0525(5) Uani d 1 . .
C C21 0.66716(17) 0.74950(18) 0.14204(14) 0.0412(4) Uani d 1 . .
C C22 0.72521(17) 0.60975(18) 0.13645(13) 0.0410(4) Uani d 1 . .
C C23 0.7808(2) 0.5866(2) 0.04288(15) 0.0538(5) Uani d 1 . .
H H23 0.8193 0.4952 0.0367 0.065 Uiso calc 1 . .
C C24 0.7782(2) 0.7046(3) -0.04387(16) 0.0638(6) Uani d 1 . .
H H24 0.8132 0.6890 -0.1074 0.077 Uiso calc 1 . .
C C25 0.7264(2) 0.8401(3) -0.03804(17) 0.0638(6) Uani d 1 . .
H H25 0.7294 0.9148 -0.0969 0.077 Uiso calc 1 . .
C C26 0.8953(2) 0.3053(2) 0.24478(17) 0.0559(5) Uani d 1 . .
H H26A 0.9666 0.2373 0.2800 0.067 Uiso calc 1 . .
H H26B 0.9325 0.3234 0.1725 0.067 Uiso calc 1 . .
C C27 0.76447(19) 0.25010(19) 0.27486(15) 0.0463(4) Uani d 1 . .
H H27 0.7655 0.2117 0.2217 0.056 Uiso calc 1 . .
C C28 0.75497(19) 0.13475(19) 0.37432(15) 0.0458(4) Uani d 1 . .
C C29 0.7023(2) 0.0238(2) 0.38486(16) 0.0543(5) Uani d 1 . .
H H29 0.6719 0.0224 0.3310 0.065 Uiso calc 1 . .
C C30 0.6933(2) -0.0857(2) 0.47347(18) 0.0632(6) Uani d 1 . .
H H30 0.6583 -0.1601 0.4788 0.076 Uiso calc 1 . .
C C31 0.7367(2) -0.0827(2) 0.55281(17) 0.0589(5) Uani d 1 . .
C C32 0.7896(3) 0.0258(3) 0.5450(2) 0.0720(7) Uani d 1 . .
H H32 0.8186 0.0273 0.5994 0.086 Uiso calc 1 . .
C C33 0.7997(3) 0.1334(2) 0.45517(19) 0.0653(6) Uani d 1 . .
H H33 0.8373 0.2060 0.4495 0.078 Uiso calc 1 . .
C C34 0.9561(2) 0.5167(2) 0.23428(18) 0.0600(5) Uani d 1 . .
H H34A 0.9804 0.5378 0.1619 0.090 Uiso calc 1 . .
H H34B 1.0375 0.4619 0.2615 0.090 Uiso calc 1 . .
H H34C 0.9203 0.6033 0.2533 0.090 Uiso calc 1 . .
O O3 0.1064(5) 0.6190(5) 0.4934(3) 0.0885(11) Uani d 0.5 . .
H H3O 0.1791 0.6313 0.4529 0.133 Uiso calc 0.5 A 1
C C35A 0.0517(15) 0.5293(19) 0.4674(10) 0.067(3) Uani d 0.25 B 1
H H35A 0.0192 0.5837 0.4053 0.080 Uiso calc 0.25 B 1
H H35B 0.1295 0.4524 0.4515 0.080 Uiso calc 0.25 B 1
C C35B -0.0043(14) 0.5733(13) 0.4846(11) 0.058(3) Uani d 0.25 B 2
H H35C -0.0904 0.6180 0.5235 0.069 Uiso calc 0.25 B 2
H H35D -0.0121 0.6094 0.4143 0.069 Uiso calc 0.25 B 2

loop_
_atom_site_aniso_label
_atom_site_aniso_U_11
_atom_site_aniso_U_22
_atom_site_aniso_U_33
_atom_site_aniso_U_12
_atom_site_aniso_U_13
_atom_site_aniso_U_23
Cl1 0.1073(6) 0.0674(4) 0.0697(4) -0.0169(4) -0.0261(4) 0.0138(3)
O1 0.0633(8) 0.0546(8) 0.0575(8) -0.0072(6) -0.0138(7) -0.0295(7)
O2 0.0588(8) 0.0722(10) 0.0482(8) -0.0098(8) -0.0204(6) -0.0250(7)
N1 0.0430(8) 0.0512(9) 0.0457(9) -0.0099(7) -0.0042(6) -0.0181(7)
N2 0.0390(7) 0.0422(8) 0.0555(9) -0.0108(6) -0.0091(6) -0.0082(7)
C1 0.0415(9) 0.0444(10) 0.0504(10) -0.0140(7) -0.0059(8) -0.0103(8)
C2 0.0523(11) 0.0584(13) 0.0701(14) -0.0041(9) -0.0108(10) -0.0203(11)
C3 0.0510(11) 0.0571(13) 0.0899(18) -0.0011(10) -0.0205(11) -0.0124(12)
C4 0.0590(12) 0.0553(12) 0.0738(15) -0.0175(10) -0.0283(11) -0.0005(11)
C5 0.0596(11) 0.0518(11) 0.0570(12) -0.0212(9) -0.0208(9) -0.0056(9)
C6 0.0456(9) 0.0437(9) 0.0459(10) -0.0189(7) -0.0098(7) -0.0066(7)
C7 0.0478(9) 0.0475(10) 0.0411(9) -0.0172(8) -0.0078(7) -0.0142(8)
C8 0.0394(8) 0.0415(9) 0.0371(9) -0.0151(7) -0.0025(7) -0.0119(7)
C9 0.0389(8) 0.0440(9) 0.0370(8) -0.0149(7) -0.0007(7) -0.0129(7)
C10 0.0433(9) 0.0513(10) 0.0318(8) -0.0129(7) -0.0017(7) -0.0152(7)
C11 0.0482(9) 0.0481(10) 0.0351(9) -0.0165(8) -0.0033(7) -0.0084(7)
C12 0.0410(8) 0.0356(8) 0.0389(9) -0.0117(7) -0.0038(7) -0.0098(7)
C13 0.0445(9) 0.0410(9) 0.0362(8) -0.0172(7) -0.0010(7) -0.0124(7)
C14 0.0397(8) 0.0374(9) 0.0382(9) -0.0111(7) -0.0056(7) -0.0103(7)
C15 0.0450(9) 0.0469(10) 0.0377(9) -0.0126(7) -0.0100(7) -0.0161(7)
C16 0.0414(9) 0.0432(9) 0.0534(10) -0.0119(7) -0.0157(7) -0.0166(8)
C17 0.0564(11) 0.0514(11) 0.0766(14) -0.0086(9) -0.0226(10) -0.0311(10)
C18 0.0670(13) 0.0395(11) 0.111(2) -0.0067(9) -0.0369(14) -0.0227(12)
C19 0.0595(12) 0.0427(11) 0.0920(18) -0.0165(9) -0.0333(12) 0.0046(11)
C20 0.0419(9) 0.0486(10) 0.0616(12) -0.0155(8) -0.0189(8) 0.0015(9)
C21 0.0379(8) 0.0404(9) 0.0475(10) -0.0138(7) -0.0127(7) -0.0080(7)
C22 0.0396(8) 0.0430(9) 0.0384(9) -0.0147(7) -0.0039(7) -0.0087(7)
C23 0.0514(10) 0.0591(12) 0.0447(10) -0.0176(9) 0.0028(8) -0.0147(9)
C24 0.0538(11) 0.0867(17) 0.0384(10) -0.0223(11) 0.0010(8) -0.0075(10)
C25 0.0507(11) 0.0717(15) 0.0512(12) -0.0220(10) -0.0124(9) 0.0112(10)
C26 0.0446(10) 0.0438(10) 0.0668(13) -0.0077(8) -0.0038(9) -0.0108(9)
C27 0.0471(9) 0.0386(9) 0.0506(10) -0.0090(7) -0.0086(8) -0.0123(8)
C28 0.0450(9) 0.0375(9) 0.0540(10) -0.0081(7) -0.0149(8) -0.0102(8)
C29 0.0618(11) 0.0492(11) 0.0576(12) -0.0204(9) -0.0198(9) -0.0096(9)
C30 0.0726(14) 0.0496(11) 0.0693(14) -0.0265(10) -0.0207(11) -0.0036(10)
C31 0.0583(12) 0.0464(11) 0.0597(12) -0.0074(9) -0.0179(10) -0.0012(9)
C32 0.0918(17) 0.0656(14) 0.0678(15) -0.0188(13) -0.0444(13) -0.0069(11)
C33 0.0827(15) 0.0525(12) 0.0742(15) -0.0258(11) -0.0381(12) -0.0072(10)
C34 0.0461(10) 0.0555(12) 0.0762(15) -0.0183(9) -0.0143(10) -0.0096(10)
O3 0.105(3) 0.113(3) 0.058(2) -0.045(3) -0.0189(19) -0.018(2)
C35A 0.076(8) 0.089(11) 0.057(6) -0.049(8) 0.009(7) -0.039(7)
C35B 0.061(7) 0.045(7) 0.060(8) 0.005(5) -0.026(6) -0.012(5)

loop_
_atom_type_symbol
_atom_type_description
_atom_type_scat_dispersion_real
_atom_type_scat_dispersion_imag
_atom_type_scat_source
C C 0.0033 0.0016 'International Tables Vol C Tables 4.2.6.8 and 6.1.1.4'
H H 0.0000 0.0000 'International Tables Vol C Tables 4.2.6.8 and 6.1.1.4'
N N 0.0061 0.0033 'International Tables Vol C Tables 4.2.6.8 and 6.1.1.4'
O O 0.0106 0.0060 'International Tables Vol C Tables 4.2.6.8 and 6.1.1.4'
Cl Cl 0.1484 0.1585 'International Tables Vol C Tables 4.2.6.8 and 6.1.1.4'

loop_
_geom_angle_atom_site_label_1
_geom_angle_atom_site_label_2
_geom_angle_atom_site_label_3
_geom_angle_site_symmetry_1
_geom_angle
C15 O2 H2O . 112(2)
C9 N1 C1 . 118.06(15)
C26 N2 C34 . 112.47(16)
C26 N2 C14 . 105.83(15)
C34 N2 C14 . 115.37(15)
N1 C1 C6 . 122.77(17)
N1 C1 C2 . 118.60(18)
C6 C1 C2 . 118.62(19)
C3 C2 C1 . 120.1(2)
C3 C2 H2 . 120.0
C1 C2 H2 . 120.0
C2 C3 C4 . 121.2(2)
C2 C3 H3 . 119.4
C4 C3 H3 . 119.4
C5 C4 C3 . 120.3(2)
C5 C4 H4 . 119.9
C3 C4 H4 . 119.9
C4 C5 C6 . 120.3(2)
C4 C5 H5 . 119.8
C6 C5 H5 . 119.8
C7 C6 C1 . 117.53(17)
C7 C6 C5 . 122.98(18)
C1 C6 C5 . 119.43(18)
C8 C7 C6 . 119.54(17)
C8 C7 H7 . 120.2
C6 C7 H7 . 120.2
C7 C8 C9 . 119.00(16)
C7 C8 C13 . 120.79(16)
C9 C8 C13 . 120.20(15)
N1 C9 C8 . 122.92(16)
N1 C9 C10 . 118.33(15)
C8 C9 C10 . 118.69(15)
C9 C10 C11 . 108.97(14)
C9 C10 C15 . 113.30(14)
C11 C10 C15 . 101.39(14)
C9 C10 H10 . 110.9
C11 C10 H10 . 110.9
C15 C10 H10 . 110.9
C10 C11 C12 . 101.90(13)
C10 C11 H11A . 111.4
C12 C11 H11A . 111.4
C10 C11 H11B . 111.4
C12 C11 H11B . 111.4
H11A C11 H11B . 109.3
C13 C12 C11 . 107.57(14)
C13 C12 C27 . 113.75(15)
C11 C12 C27 . 117.37(15)
C13 C12 C14 . 108.77(13)
C11 C12 C14 . 102.87(13)
C27 C12 C14 . 105.68(13)
O1 C13 C8 . 121.20(16)
O1 C13 C12 . 123.65(16)
C8 C13 C12 . 115.15(14)
N2 C14 C22 . 115.32(13)
N2 C14 C12 . 102.19(13)
C22 C14 C12 . 117.84(14)
N2 C14 C15 . 112.19(14)
C22 C14 C15 . 103.50(13)
C12 C14 C15 . 105.66(13)
O2 C15 C16 . 112.06(14)
O2 C15 C10 . 107.96(14)
C16 C15 C10 . 115.87(14)
O2 C15 C14 . 112.86(14)
C16 C15 C14 . 104.98(13)
C10 C15 C14 . 102.84(13)
C17 C16 C21 . 119.23(18)
C17 C16 C15 . 132.34(19)
C21 C16 C15 . 108.42(15)
C16 C17 C18 . 118.6(2)
C16 C17 H17 . 120.7
C18 C17 H17 . 120.7
C19 C18 C17 . 122.5(2)
C19 C18 H18 . 118.8
C17 C18 H18 . 118.8
C18 C19 C20 . 120.5(2)
C18 C19 H19 . 119.7
C20 C19 H19 . 119.7
C21 C20 C25 . 116.39(19)
C21 C20 C19 . 115.8(2)
C25 C20 C19 . 127.8(2)
C16 C21 C22 . 113.43(16)
C16 C21 C20 . 123.31(17)
C22 C21 C20 . 123.25(18)
C23 C22 C21 . 118.69(17)
C23 C22 C14 . 132.84(17)
C21 C22 C14 . 108.43(15)
C22 C23 C24 . 118.6(2)
C22 C23 H23 . 120.7
C24 C23 H23 . 120.7
C25 C24 C23 . 122.5(2)
C25 C24 H24 . 118.7
C23 C24 H24 . 118.7
C24 C25 C20 . 120.43(19)
C24 C25 H25 . 119.8
C20 C25 H25 . 119.8
N2 C26 C27 . 105.35(15)
N2 C26 H26A . 110.7
C27 C26 H26A . 110.7
N2 C26 H26B . 110.7
C27 C26 H26B . 110.7
H26A C26 H26B . 108.8
C28 C27 C26 . 113.54(16)
C28 C27 C12 . 115.08(15)
C26 C27 C12 . 103.16(14)
C28 C27 H27 . 108.2
C26 C27 H27 . 108.2
C12 C27 H27 . 108.2
C33 C28 C29 . 117.68(18)
C33 C28 C27 . 122.91(17)
C29 C28 C27 . 119.39(17)
C28 C29 C30 . 121.9(2)
C28 C29 H29 . 119.1
C30 C29 H29 . 119.1
C31 C30 C29 . 118.96(19)
C31 C30 H30 . 120.5
C29 C30 H30 . 120.5
C30 C31 C32 . 120.8(2)
C30 C31 Cl1 . 119.69(17)
C32 C31 Cl1 . 119.56(18)
C31 C32 C33 . 119.4(2)
C31 C32 H32 . 120.3
C33 C32 H32 . 120.3
C28 C33 C32 . 121.3(2)
C28 C33 H33 . 119.4
C32 C33 H33 . 119.4
N2 C34 H34A . 109.5
N2 C34 H34B . 109.5
H34A C34 H34B . 109.5
N2 C34 H34C . 109.5
H34A C34 H34C . 109.5
H34B C34 H34C . 109.5
C35A O3 H3O . 109.5
C35A C35A O3 2_566 121.1(13)
C35A C35A H35A 2_566 107.1
O3 C35A H35A . 107.1
C35A C35A H35B 2_566 107.1
O3 C35A H35B . 107.1
H35A C35A H35B . 106.8
C35B C35B O3 2_566 118.6(12)
C35B C35B H35C 2_566 107.7
O3 C35B H35C . 107.7
C35B C35B H35D 2_566 107.7
O3 C35B H35D . 107.7
H35C C35B H35D . 107.1

loop_
_geom_bond_atom_site_label_1
_geom_bond_atom_site_label_2
_geom_bond_site_symmetry_2
_geom_bond_distance
Cl1 C31 . 1.743(2)
O1 C13 . 1.216(2)
O2 C15 . 1.418(2)
O2 H2O . 0.87(3)
N1 C9 . 1.315(2)
N1 C1 . 1.369(2)
N2 C26 . 1.460(3)
N2 C34 . 1.463(2)
N2 C14 . 1.469(2)
C1 C6 . 1.413(3)
C1 C2 . 1.414(3)
C2 C3 . 1.365(3)
C2 H2 . 0.9300
C3 C4 . 1.396(4)
C3 H3 . 0.9300
C4 C5 . 1.354(3)
C4 H4 . 0.9300
C5 C6 . 1.416(3)
C5 H5 . 0.9300
C6 C7 . 1.406(3)
C7 C8 . 1.369(3)
C7 H7 . 0.9300
C8 C9 . 1.425(2)
C8 C13 . 1.493(2)
C9 C10 . 1.505(2)
C10 C11 . 1.523(3)
C10 C15 . 1.560(2)
C10 H10 . 0.9800
C11 C12 . 1.544(2)
C11 H11A . 0.9700
C11 H11B . 0.9700
C12 C13 . 1.513(2)
C12 C27 . 1.561(2)
C12 C14 . 1.574(2)
C14 C22 . 1.525(2)
C14 C15 . 1.582(2)
C15 C16 . 1.509(2)
C16 C17 . 1.362(3)
C16 C21 . 1.401(3)
C17 C18 . 1.409(3)
C17 H17 . 0.9300
C18 C19 . 1.364(4)
C18 H18 . 0.9300
C19 C20 . 1.413(3)
C19 H19 . 0.9300
C20 C21 . 1.407(3)
C20 C25 . 1.409(3)
C21 C22 . 1.404(2)
C22 C23 . 1.373(3)
C23 C24 . 1.414(3)
C23 H23 . 0.9300
C24 C25 . 1.361(4)
C24 H24 . 0.9300
C25 H25 . 0.9300
C26 C27 . 1.531(3)
C26 H26A . 0.9700
C26 H26B . 0.9700
C27 C28 . 1.516(3)
C27 H27 . 0.9800
C28 C33 . 1.376(3)
C28 C29 . 1.379(3)
C29 C30 . 1.386(3)
C29 H29 . 0.9300
C30 C31 . 1.366(3)
C30 H30 . 0.9300
C31 C32 . 1.370(3)
C32 C33 . 1.387(3)
C32 H32 . 0.9300
C33 H33 . 0.9300
C34 H34A . 0.9600
C34 H34B . 0.9600
C34 H34C . 0.9600
O3 C35B . 1.434(15)
O3 C35A . 1.437(13)
O3 H3O . 0.8200
C35A C35A 2_566 1.35(3)
C35A H35A . 0.9700
C35A H35B . 0.9700
C35B C35B 2_566 1.41(3)
C35B H35C . 0.9700
C35B H35D . 0.9700

loop_
_geom_hbond_atom_site_label_D
_geom_hbond_atom_site_label_H
_geom_hbond_atom_site_label_A
_geom_hbond_site_symmetry_A
_geom_hbond_distance_DH
_geom_hbond_distance_HA
_geom_hbond_distance_DA
_geom_hbond_angle_DHA
O2 H2O N2 . 0.87(3) 2.20(3) 2.695(2) 116(2)
O3 H3O N1 . 0.82 2.28 2.984(4) 145
O2 H2O O3 2_666 0.87(3) 2.26(3) 3.021(5) 146(2)
C33 H33 O3 2_666 0.93 2.53 3.408(6) 157

loop_
_geom_torsion_atom_site_label_1
_geom_torsion_atom_site_label_2
_geom_torsion_atom_site_label_3
_geom_torsion_atom_site_label_4
_geom_torsion
C9 N1 C1 C6 -2.3(3)
C9 N1 C1 C2 176.14(17)
N1 C1 C2 C3 -178.35(19)
C6 C1 C2 C3 0.1(3)
C1 C2 C3 C4 -1.4(4)
C2 C3 C4 C5 0.0(3)
C3 C4 C5 C6 2.6(3)
N1 C1 C6 C7 3.5(3)
C2 C1 C6 C7 -174.87(17)
N1 C1 C6 C5 -179.23(16)
C2 C1 C6 C5 2.4(3)
C4 C5 C6 C7 173.33(18)
C4 C5 C6 C1 -3.7(3)
C1 C6 C7 C8 -0.8(2)
C5 C6 C7 C8 -177.90(16)
C6 C7 C8 C9 -2.9(2)
C6 C7 C8 C13 175.65(15)
C1 N1 C9 C8 -1.7(2)
C1 N1 C9 C10 -179.11(15)
C7 C8 C9 N1 4.4(2)
C13 C8 C9 N1 -174.18(15)
C7 C8 C9 C10 -178.25(15)
C13 C8 C9 C10 3.2(2)
N1 C9 C10 C11 142.05(15)
C8 C9 C10 C11 -35.4(2)
N1 C9 C10 C15 -105.91(17)
C8 C9 C10 C15 76.61(19)
C9 C10 C11 C12 68.81(16)
C15 C10 C11 C12 -50.91(16)
C10 C11 C12 C13 -73.10(16)
C10 C11 C12 C27 157.13(15)
C10 C11 C12 C14 41.64(17)
C7 C8 C13 O1 -5.8(2)
C9 C8 C13 O1 172.71(16)
C7 C8 C13 C12 174.08(14)
C9 C8 C13 C12 -7.4(2)
C11 C12 C13 O1 -137.17(17)
C27 C12 C13 O1 -5.4(2)
C14 C12 C13 O1 112.08(18)
C11 C12 C13 C8 42.91(18)
C27 C12 C13 C8 174.68(13)
C14 C12 C13 C8 -67.84(17)
C26 N2 C14 C22 -89.00(17)
C34 N2 C14 C22 36.0(2)
C26 N2 C14 C12 40.12(17)
C34 N2 C14 C12 165.16(16)
C26 N2 C14 C15 152.85(15)
C34 N2 C14 C15 -82.11(19)
C13 C12 C14 N2 -145.22(14)
C11 C12 C14 N2 100.90(15)
C27 C12 C14 N2 -22.73(17)
C13 C12 C14 C22 -17.71(19)
C11 C12 C14 C22 -131.58(15)
C27 C12 C14 C22 104.78(17)
C13 C12 C14 C15 97.27(15)
C11 C12 C14 C15 -16.61(17)
C27 C12 C14 C15 -140.24(14)
C9 C10 C15 O2 163.29(14)
C11 C10 C15 O2 -80.11(16)
C9 C10 C15 C16 36.7(2)
C11 C10 C15 C16 153.30(15)
C9 C10 C15 C14 -77.19(17)
C11 C10 C15 C14 39.40(16)
N2 C14 C15 O2 -8.21(19)
C22 C14 C15 O2 -133.17(15)
C12 C14 C15 O2 102.35(16)
N2 C14 C15 C16 114.11(14)
C22 C14 C15 C16 -10.84(16)
C12 C14 C15 C16 -135.32(13)
N2 C14 C15 C10 -124.27(14)
C22 C14 C15 C10 110.77(14)
C12 C14 C15 C10 -13.71(17)
O2 C15 C16 C17 -50.2(3)
C10 C15 C16 C17 74.3(2)
C14 C15 C16 C17 -173.05(19)
O2 C15 C16 C21 131.07(15)
C10 C15 C16 C21 -104.43(16)
C14 C15 C16 C21 8.23(17)
C21 C16 C17 C18 -1.0(3)
C15 C16 C17 C18 -179.61(18)
C16 C17 C18 C19 2.0(3)
C17 C18 C19 C20 -0.3(3)
C18 C19 C20 C21 -2.1(3)
C18 C19 C20 C25 177.5(2)
C17 C16 C21 C22 179.04(16)
C15 C16 C21 C22 -2.0(2)
C17 C16 C21 C20 -1.5(3)
C15 C16 C21 C20 177.38(15)
C25 C20 C21 C16 -176.57(16)
C19 C20 C21 C16 3.0(3)
C25 C20 C21 C22 2.8(3)
C19 C20 C21 C22 -177.60(17)
C16 C21 C22 C23 176.50(16)
C20 C21 C22 C23 -2.9(3)
C16 C21 C22 C14 -5.43(19)
C20 C21 C22 C14 175.16(15)
N2 C14 C22 C23 64.8(3)
C12 C14 C22 C23 -56.1(3)
C15 C14 C22 C23 -172.29(19)
N2 C14 C22 C21 -112.90(16)
C12 C14 C22 C21 126.16(15)
C15 C14 C22 C21 10.01(17)
C21 C22 C23 C24 0.5(3)
C14 C22 C23 C24 -176.98(18)
C22 C23 C24 C25 1.9(3)
C23 C24 C25 C20 -2.0(3)
C21 C20 C25 C24 -0.3(3)
C19 C20 C25 C24 -179.9(2)
C34 N2 C26 C27 -169.53(17)
C14 N2 C26 C27 -42.71(19)
N2 C26 C27 C28 -99.30(18)
N2 C26 C27 C12 25.9(2)
C13 C12 C27 C28 -118.14(16)
C11 C12 C27 C28 8.7(2)
C14 C12 C27 C28 122.61(16)
C13 C12 C27 C26 117.64(17)
C11 C12 C27 C26 -115.54(18)
C14 C12 C27 C26 -1.61(19)
C26 C27 C28 C33 36.1(3)
C12 C27 C28 C33 -82.5(2)
C26 C27 C28 C29 -142.47(19)
C12 C27 C28 C29 99.0(2)
C33 C28 C29 C30 0.3(3)
C27 C28 C29 C30 178.93(19)
C28 C29 C30 C31 0.6(3)
C29 C30 C31 C32 -0.7(4)
C29 C30 C31 Cl1 179.10(17)
C30 C31 C32 C33 -0.3(4)
Cl1 C31 C32 C33 179.97(19)
C29 C28 C33 C32 -1.3(3)
C27 C28 C33 C32 -179.8(2)
C31 C32 C33 C28 1.3(4)

_cod_database_fobs_code 1543232
